data_3500054
loop_
_publ_author_name
'Armel Le Bail'

_publ_section_title
;
 A 1995 neutron/X-ray study of Li3Mg2NbO6 stopped because of Mather et
 al., J. Mater Chem. 1995, 5, 1177-1182
;
_journal_name_full 'Personal communication to COD'
_journal_year 2016
_chemical_compound_source
;
Solid state synthesis
traces of MgO as impurity
;
_chemical_formula_sum 'Li3 Mg2 Nb O6'
_chemical_formula_weight 258.336
_space_group_IT_number 70
_symmetry_cell_setting orthorhombic
_symmetry_Int_Tables_number 70
_symmetry_space_group_name_Hall '-F 2uv 2vw'
_symmetry_space_group_name_H-M 'F d d d :2'
_cell_angle_alpha 90.00000
_cell_angle_beta 90.00000
_cell_angle_gamma 90.00000
_cell_formula_units_Z 8
_cell_length_a 8.55706(16)
_cell_length_b 5.8935(2)
_cell_length_c 17.7013(7)
_cell_measurement_temperature 295
_cell_volume 892.69(5)
_computing_structure_refinement FULLPROF
_diffrn_ambient_temperature 295
_diffrn_radiation_type 'Constant Wavelength Neutron Diffraction'
_diffrn_radiation_wavelength 1.59380
_diffrn_source 'nuclear reactor'
_diffrn_source_type 'D2B, ILL, Grenoble'
_exptl_crystal_density_diffrn 3.845
_pd_meas_2theta_range_inc 0.050000
_pd_meas_2theta_range_max 160.00000
_pd_meas_2theta_range_min 0.00000
_pd_meas_number_of_points 3201
_pd_meas_special_details '  ?'
_pd_proc_2theta_range_inc 0.050000
_pd_proc_2theta_range_max 159.9185
_pd_proc_2theta_range_min -0.0815
_pd_proc_ls_prof_R_factor 6.2310
_pd_proc_ls_prof_wR_expected 4.4465
_pd_proc_ls_prof_wR_factor 8.2596
_pd_proc_wavelength 1.593800
_refine_ls_number_parameters 61
_refine_ls_number_reflns 235
_refine_ls_number_restraints 0
_refine_ls_R_I_factor 3.5839
_cod_data_source_file Li3Mg2NbO6-N.cif
_cod_data_source_block Li3Mg2NbO6-neutron
_cod_depositor_comments
;
The following automatic conversions were performed:

'_symmetry_cell_setting' value 'Orthorhombic' changed to
'orthorhombic' according to the built-in table from CIF Core
dictionary named 'cif_core.dic' version 2.4.1 from 2010-06-29.

Automatic conversion script
Id: cif_fix_values 4624 2016-04-14 12:54:50Z antanas 
;
_cod_original_sg_symbol_H-M 'F d d d'
_cod_database_code 3500054
_pd_proc_ls_prof_cr_factor 14.0345
_pd_proc_ls_prof_cwr_factor 14.2709
_pd_proc_ls_prof_cwr_expected 7.6826
_pd_proc_ls_prof_chi2 3.4505
_pd_proc_ls_prof_echi2 3.5252

loop_
_publ_manuscript_incl_extra_item
_publ_manuscript_incl_extra_info
_publ_manuscript_incl_extra_defn
'_pd_proc_ls_prof_cR_factor' 'Prof. R-factor CORRECTED for background' no
'_pd_proc_ls_prof_cwR_factor' 'wProf.R-factor CORRECTED for background' no
'_pd_proc_ls_prof_cwR_expected' 'wProf.Expected CORRECTED for background' no
'_pd_proc_ls_prof_chi2' 'Chi-square for all considered points' no
'_pd_proc_ls_prof_echi2' 'Chi-2 for points with Bragg contribution' no

loop_
_symmetry_equiv_pos_as_xyz
x,y,z
x,-y+1/4,-z+1/4
-x+1/4,y,-z+1/4
-x+1/4,-y+1/4,z
-x,-y,-z
-x,y+3/4,z+3/4
x+3/4,-y,z+3/4
x+3/4,y+3/4,-z
x+1/2,y+1/2,z
x+1/2,-y+3/4,-z+1/4
-x+3/4,y+1/2,-z+1/4
-x+3/4,-y+3/4,z
-x+1/2,-y+1/2,-z
-x+1/2,y+1/4,z+3/4
x+1/4,-y+1/2,z+3/4
x+1/4,y+1/4,-z
x+1/2,y,z+1/2
x+1/2,-y+1/4,-z+3/4
-x+3/4,y,-z+3/4
-x+3/4,-y+1/4,z+1/2
-x+1/2,-y,-z+1/2
-x+1/2,y+3/4,z+1/4
x+1/4,-y,z+1/4
x+1/4,y+3/4,-z+1/2
x,y+1/2,z+1/2
x,-y+3/4,-z+3/4
-x+1/4,y+1/2,-z+3/4
-x+1/4,-y+3/4,z+1/2
-x,-y+1/2,-z+1/2
-x,y+1/4,z+1/4
x+3/4,-y+1/2,z+1/4
x+3/4,y+1/4,-z+1/2

loop_
_atom_site_label
_atom_site_type_symbol
_atom_site_thermal_displace_type
_atom_site_fract_x
_atom_site_fract_y
_atom_site_fract_z
_atom_site_occupancy
_atom_site_U_iso_or_equiv
_atom_site_calc_flag
_atom_site_refinement_flags
_atom_site_disorder_assembly
_atom_site_disorder_group
Nb Nb Uiso 0.12500 0.12500 0.12500 1.000 0.0101(9) . . . .
Mg3 Mg Uiso 0.12500 0.12500 0.7891(4) 0.602(4) 0.0041(13) . . . .
O1 O Uiso 0.1286(2) 0.3671(4) 0.20561(17) 1.000 0.0078(3) . . . .
O2 O Uiso 0.3941(3) 0.62500 0.12500 1.000 0.0078(3) . . . .
Mg1 Mg Uiso 0.12500 0.12500 0.931(7) 0.278(4) 0.0041(13) . . . .
Mg2 Mg Uiso 0.12500 0.62500 0.12500 0.243(7) 0.0041(13) . . . .
Li1 Li Uiso 0.12500 0.12500 0.931(7) 0.722(4) 0.0041(13) . . . .
Li2 Li Uiso 0.12500 0.62500 0.12500 0.757(7) 0.0041(13) . . . .
Li3 Li Uiso 0.12500 0.12500 0.7891(4) 0.398(4) 0.0041(13) . . . .

loop_
_atom_type_symbol
_atom_type_scat_length_neutron
_atom_type_scat_source
Li -0.19000 V.F._Sears_Neutron_News_3_26_(1992)
Mg 0.53750 V.F._Sears_Neutron_News_3_26_(1992)
Nb 0.70540 V.F._Sears_Neutron_News_3_26_(1992)
O 0.58030 V.F._Sears_Neutron_News_3_26_(1992)

loop_
_geom_angle_atom_site_label_1
_geom_angle_atom_site_label_2
_geom_angle_atom_site_label_3
_geom_angle
_geom_angle_site_symmetry_1
_geom_angle_site_symmetry_2
_geom_angle_site_symmetry_3
_geom_angle_publ_flag
O1 Nb O1 90.01(11) . . 2_555 yes
O1 Nb O1 178.25(7) . . 3_555 yes
O1 Nb O1 90.02(11) . . 4_555 yes
O1 Nb O2 90.88(5) . . 25_445 yes
O1 Nb O2 89.13(5) . . 26_555 yes
O1 Nb O1 90.02(11) 2_555 . 3_555 yes
O1 Nb O1 178.25(7) 2_555 . 4_555 yes
O1 Nb O2 89.13(5) 2_555 . 25_445 yes
O1 Nb O2 90.88(5) 2_555 . 26_555 yes
O1 Nb O1 90.01(11) 3_555 . 4_555 yes
O1 Nb O2 90.88(5) 3_555 . 25_445 yes
O1 Nb O2 89.13(5) 3_555 . 26_555 yes
O1 Nb O2 89.13(5) 4_555 . 25_445 yes
O1 Nb O2 90.88(5) 4_555 . 26_555 yes
O2 Nb O2 180.00 25_445 . 26_555 yes
O2 Mg1 O2 113(6) 6_446 . 29_556 yes
O1 Mg2 O1 178.31(7) 2_565 . 4_555 yes
O1 Mg2 O1 178.31(7) . . 3_565 yes
O1 Mg2 O1 93.63(11) 3_565 . 4_555 yes
O1 Mg2 O1 93.63(11) . . 2_565 yes
O1 Mg2 O1 86.40(11) . . 4_555 yes
O1 Mg2 O1 86.40(11) 2_565 . 3_565 yes
O1 Mg3 O1 91.85(16) 6_446 . 10_555 yes
O1 Mg3 O1 91.70(16) 6_446 . 9_545 yes
O1 Mg3 O1 91.6(3) 9_545 . 10_555 yes
O1 Mg3 O1 174.9(4) 6_446 . 29_556 yes
O1 Mg3 O2 82.88(16) 6_446 . 29_556 yes
O1 Mg3 O2 174.48(11) 9_545 . 6_446 yes
O1 Mg3 O2 90.16(7) 10_555 . 6_446 yes
O1 Mg3 O2 82.88(16) 29_556 . 6_446 yes
O2 Mg3 O2 88.6(3) 6_446 . 29_556 yes
O1 Mg3 O2 93.46(18) 6_446 . 6_446 yes
O1 Mg3 O1 91.70(16) 10_555 . 29_556 yes
O1 Mg3 O1 91.85(16) 9_545 . 29_556 yes
O1 Mg3 O2 90.16(7) 9_545 . 29_556 yes
O1 Mg3 O2 174.48(11) 10_555 . 29_556 yes
O1 Mg3 O2 93.46(18) 29_556 . 29_556 yes
Nb O1 Mg3 93.57(16) . . 29_556 yes
Nb O1 Mg2 91.79(12) . . . yes
Nb O1 Mg3 178.11(12) . . 9_554 yes
Mg3 O1 Mg3 88.15(16) 9_554 . 29_556 yes
Nb O2 Mg3 94.41(7) 25_555 . 23_554 yes
Mg3 O2 Mg3 171.17(14) 23_554 . 29_556 yes
Nb O2 Mg1 95.3(2) 25_555 . 23_554 yes
Mg1 O2 Mg1 169.5(8) 23_554 . 29_556 yes
Nb O2 Mg3 94.41(7) 25_555 . 29_556 yes
Nb O2 Mg1 95.3(2) 25_555 . 29_556 yes

loop_
_geom_bond_atom_site_label_1
_geom_bond_atom_site_label_2
_geom_bond_distance
_geom_bond_site_symmetry_1
_geom_bond_site_symmetry_2
_geom_bond_publ_flag
Nb O1 2.018(3) . . yes
Nb O1 2.018(3) . 2_555 yes
Nb O1 2.018(3) . 3_555 yes
Nb O1 2.018(3) . 4_555 yes
Nb O2 1.976(3) . 25_445 yes
Nb O2 1.976(3) . 26_555 yes
Mg1 O2 1.78(7) . 29_556 yes
Mg1 O2 1.78(7) . 6_446 yes
Mg2 O1 2.085(3) . . yes
Mg2 O1 2.085(3) . 2_565 yes
Mg2 O1 2.085(3) . 4_555 yes
Mg2 O1 2.085(3) . 3_565 yes
Mg3 O2 2.124(5) . 29_556 yes
Mg3 O1 2.1111(17) . 6_446 yes
Mg3 O2 2.124(5) . 6_446 yes
Mg3 O1 2.120(6) . 9_545 yes
Mg3 O1 2.120(6) . 10_555 yes
Mg3 O1 2.1111(17) . 29_556 yes
